data_1565638
loop_
_publ_author_name
'Layek, Samaresh'
'Agrahari, Bhumika'
'Kumar, Akash'
'Dege, Necmi'
'Pathak, Devendra D.'

_publ_section_title
;
 Synthesis and X-ray crystal structures of three new nickel(II) complexes
 of benzoylhydrazones: Catalytic applications in the synthesis of
 2-arylbenzoxazoles
;
_journal_name_full 'Inorganica Chimica Acta'
_journal_page_first 119222
_journal_paper_doi 10.1016/j.ica.2019.119222
_journal_volume 500
_journal_year 2020
_chemical_formula_moiety 'C24 H26 N4 Ni O2'
_chemical_formula_sum 'C24 H26 N4 Ni O2'
_chemical_formula_weight 461.20
_space_group_crystal_system monoclinic
_space_group_IT_number 14
_space_group_name_Hall '-P 2yn'
_space_group_name_H-M_alt 'P 1 21/n 1'
_atom_sites_solution_hydrogens geom
_cell_angle_alpha 90
_cell_angle_beta 95.607(3)
_cell_angle_gamma 90
_cell_formula_units_Z 4
_cell_length_a 8.5892(3)
_cell_length_b 24.3456(12)
_cell_length_c 10.7224(4)
_cell_measurement_reflns_used 15982
_cell_measurement_temperature 296
_cell_measurement_theta_max 27.08
_cell_measurement_theta_min 1.67
_cell_volume 2231.43(16)
_computing_cell_refinement 'X-AREA (Stoe & Cie, 2002)'
_computing_data_collection 'X-AREA (Stoe & Cie, 2002)'
_computing_data_reduction 'X-RED32 (Stoe & Cie, 2002)'
_computing_molecular_graphics 'ORTEP-3 for Windows (Farrugia, 2012)'
_computing_publication_material 'WinGX (Farrugia, 2012) and PLATON (Spek, 2009)'
_computing_structure_refinement 'SHELXL-2016/6 (Sheldrick, 2016)'
_computing_structure_solution 'SHELXT (Sheldrick 2015)'
_diffrn_ambient_temperature 296
_diffrn_detector 'image plate (34 cm diameter)'
_diffrn_detector_area_resol_mean 6.67
_diffrn_detector_type STOE
_diffrn_measured_fraction_theta_full 0.999
_diffrn_measured_fraction_theta_max 0.999
_diffrn_measurement_details ' 158 frames, detector distance = 122 mm'
_diffrn_measurement_device '2-circle goniometer'
_diffrn_measurement_device_type 'STOE IPDS 2'
_diffrn_measurement_method 'rotation method'
_diffrn_radiation_collimation '0.5 mm diameter, multiple pinhole'
_diffrn_radiation_monochromator 'plane graphite'
_diffrn_radiation_polarisn_norm 0
_diffrn_radiation_type 'Mo K\a'
_diffrn_radiation_wavelength 0.71073
_diffrn_reflns_av_R_equivalents 0.0329
_diffrn_reflns_av_unetI/netI 0.0362
_diffrn_reflns_Laue_measured_fraction_full 0.999
_diffrn_reflns_Laue_measured_fraction_max 0.999
_diffrn_reflns_limit_h_max 10
_diffrn_reflns_limit_h_min -10
_diffrn_reflns_limit_k_max 30
_diffrn_reflns_limit_k_min -29
_diffrn_reflns_limit_l_max 13
_diffrn_reflns_limit_l_min -13
_diffrn_reflns_number 13900
_diffrn_reflns_point_group_measured_fraction_full 0.999
_diffrn_reflns_point_group_measured_fraction_max 0.999
_diffrn_reflns_theta_full 25.242
_diffrn_reflns_theta_max 25.996
_diffrn_reflns_theta_min 1.673
_diffrn_source 'sealed X-ray tube, 12 x 0.4 mm long-fine focus'
_diffrn_source_current 45
_diffrn_source_power 2.25
_diffrn_source_voltage 50
_exptl_absorpt_coefficient_mu 0.897
_exptl_absorpt_correction_T_max 0.8560
_exptl_absorpt_correction_T_min 0.7277
_exptl_absorpt_correction_type integration
_exptl_absorpt_process_details '(X-RED32; Stoe & Cie, 2002)'
_exptl_crystal_colour Red
_exptl_crystal_density_diffrn 1.373
_exptl_crystal_description Prism
_exptl_crystal_F_000 968
_exptl_crystal_size_max 0.530
_exptl_crystal_size_mid 0.337
_exptl_crystal_size_min 0.160
_refine_diff_density_max 0.208
_refine_diff_density_min -0.215
_refine_diff_density_rms 0.037
_refine_ls_extinction_coef .
_refine_ls_extinction_method none
_refine_ls_goodness_of_fit_ref 0.941
_refine_ls_hydrogen_treatment constr
_refine_ls_matrix_type full
_refine_ls_number_parameters 280
_refine_ls_number_reflns 4377
_refine_ls_number_restraints 6
_refine_ls_restrained_S_all 0.941
_refine_ls_R_factor_all 0.0565
_refine_ls_R_factor_gt 0.0331
_refine_ls_shift/su_max 0.001
_refine_ls_shift/su_mean 0.000
_refine_ls_structure_factor_coef Fsqd
_refine_ls_weighting_details 'w=1/[\s^2^(Fo^2^)+(0.0442P)^2^] where P=(Fo^2^+2Fc^2^)/3'
_refine_ls_weighting_scheme calc
_refine_ls_wR_factor_gt 0.0747
_refine_ls_wR_factor_ref 0.0803
_reflns_Friedel_coverage 0.000
_reflns_Friedel_fraction_full .
_reflns_Friedel_fraction_max .
_reflns_number_gt 3083
_reflns_number_total 4377
_reflns_threshold_expression 'I > 2\s(I)'
_cod_data_source_file ICA-2020-500-119222.cif
_cod_data_source_block 2
_cod_original_sg_symbol_H-M 'P 21/n'
_cod_database_code 1565638
_shelx_space_group_comment
;
The symmetry employed for this shelxl refinement is uniquely defined
by the following loop, which should always be used as a source of
symmetry information in preference to the above space-group names.
They are only intended as comments.
;

loop_
_space_group_symop_operation_xyz
'x, y, z'
'-x+1/2, y+1/2, -z+1/2'
'-x, -y, -z'
'x-1/2, -y-1/2, z-1/2'

loop_
_atom_site_label
_atom_site_type_symbol
_atom_site_fract_x
_atom_site_fract_y
_atom_site_fract_z
_atom_site_U_iso_or_equiv
_atom_site_adp_type
_atom_site_occupancy
_atom_site_site_symmetry_order
_atom_site_calc_flag
_atom_site_refinement_flags_posn
_atom_site_refinement_flags_adp
_atom_site_refinement_flags_occupancy
_atom_site_disorder_assembly
_atom_site_disorder_group
Ni1 Ni 0.68246(3) 0.42316(2) 0.53488(2) 0.05110(10) Uani 1 1 d . . . . .
O1 O 0.75628(18) 0.42321(6) 0.70239(13) 0.0576(4) Uani 1 1 d . . . . .
O2 O 0.61346(19) 0.42201(6) 0.36952(13) 0.0580(4) Uani 1 1 d . . . . .
N1 N 0.7579(2) 0.49640(7) 0.51471(15) 0.0513(4) Uani 1 1 d . . . . .
N3 N 0.6180(2) 0.35407(7) 0.56858(16) 0.0546(4) Uani 1 1 d . . . . .
N2 N 0.6550(2) 0.33602(8) 0.69226(16) 0.0588(5) Uani 1 1 d . . . . .
N4 N 0.3345(2) 0.36576(8) -0.01126(17) 0.0652(4) Uani 1 1 d . U . . .
C5 C 0.7568(3) 0.53349(9) 0.6070(2) 0.0579(6) Uani 1 1 d . . . . .
H5 H 0.715060 0.523358 0.680518 0.069 Uiso 1 1 calc R U . . .
C14 C 0.5424(3) 0.32007(9) 0.4911(2) 0.0582(6) Uani 1 1 d . . . . .
H14 H 0.517527 0.285650 0.521100 0.070 Uiso 1 1 calc R U . . .
C1 C 0.8193(3) 0.51241(9) 0.4102(2) 0.0585(6) Uani 1 1 d . . . . .
H1 H 0.820661 0.487516 0.344553 0.070 Uiso 1 1 calc R U . . .
C4 C 0.8143(3) 0.58562(9) 0.5979(2) 0.0603(6) Uani 1 1 d . . . . .
H4 H 0.810783 0.609959 0.664446 0.072 Uiso 1 1 calc R U . . .
C16 C 0.4051(3) 0.29416(9) 0.2883(2) 0.0625(6) Uani 1 1 d . . . . .
H16 H 0.381604 0.260466 0.322713 0.075 Uiso 1 1 calc R U . . .
C18 C 0.3863(3) 0.35492(9) 0.1111(2) 0.0555(5) Uani 1 1 d . . . . .
C19 C 0.4772(3) 0.39262(9) 0.18407(19) 0.0537(5) Uani 1 1 d . . . . .
H19 H 0.502481 0.425762 0.147902 0.064 Uiso 1 1 calc R U . . .
C17 C 0.3512(3) 0.30433(9) 0.1684(2) 0.0626(6) Uani 1 1 d . . . . .
H17 H 0.290792 0.278151 0.122857 0.075 Uiso 1 1 calc R U . . .
C20 C 0.5318(3) 0.38289(9) 0.30832(19) 0.0515(5) Uani 1 1 d . . . . .
C8 C 0.7791(3) 0.36895(10) 0.88822(19) 0.0544(5) Uani 1 1 d . . . . .
C7 C 0.7271(3) 0.37624(10) 0.7542(2) 0.0539(5) Uani 1 1 d . . . . .
C15 C 0.4959(3) 0.33217(9) 0.3648(2) 0.0542(5) Uani 1 1 d . . . . .
C13 C 0.7388(3) 0.32235(11) 0.9534(2) 0.0653(6) Uani 1 1 d . . . . .
H13 H 0.678639 0.295005 0.911696 0.078 Uiso 1 1 calc R U . . .
C9 C 0.8682(3) 0.40900(11) 0.9529(2) 0.0654(6) Uani 1 1 d . . . . .
H9 H 0.895037 0.440613 0.911305 0.078 Uiso 1 1 calc R U . . .
C3 C 0.8772(3) 0.60222(10) 0.4908(2) 0.0586(6) Uani 1 1 d . . . . .
C21 C 0.2229(3) 0.32971(10) -0.0831(2) 0.0655(6) Uani 1 1 d . . . . .
H21A H 0.158716 0.351530 -0.143907 0.079 Uiso 1 1 calc R U . . .
H21B H 0.154395 0.313278 -0.026718 0.079 Uiso 1 1 calc R U . . .
C2 C 0.8798(3) 0.56374(10) 0.3960(2) 0.0636(6) Uani 1 1 d . . . . .
H2 H 0.922828 0.572811 0.322434 0.076 Uiso 1 1 calc R U . . .
C23 C 0.3896(3) 0.41362(10) -0.0760(2) 0.0652(4) Uani 1 1 d . U . . .
H23A H 0.386741 0.405504 -0.164810 0.078 Uiso 1 1 calc R U . . .
H23B H 0.497521 0.420900 -0.045004 0.078 Uiso 1 1 calc R U . . .
C12 C 0.7872(4) 0.31645(13) 1.0782(2) 0.0806(8) Uani 1 1 d . . . . .
H12 H 0.759003 0.285241 1.120694 0.097 Uiso 1 1 calc R U . . .
C24 C 0.2942(3) 0.46378(11) -0.0589(3) 0.0825(8) Uani 1 1 d . . . . .
H24A H 0.335084 0.493969 -0.103151 0.124 Uiso 1 1 calc R U . . .
H24B H 0.187608 0.457127 -0.091116 0.124 Uiso 1 1 calc R U . . .
H24C H 0.298396 0.472525 0.028699 0.124 Uiso 1 1 calc R U . . .
C22 C 0.3011(4) 0.28469(12) -0.1507(3) 0.0881(9) Uani 1 1 d . . . . .
H22A H 0.222864 0.262333 -0.196149 0.132 Uiso 1 1 calc R U . . .
H22B H 0.367320 0.300662 -0.208078 0.132 Uiso 1 1 calc R U . . .
H22C H 0.362998 0.262402 -0.090867 0.132 Uiso 1 1 calc R U . . .
C6 C 0.9430(4) 0.65917(11) 0.4776(3) 0.0847(8) Uani 1 1 d . . . . .
H6A H 0.981120 0.662813 0.396813 0.127 Uiso 1 1 calc R U . . .
H6B H 0.862382 0.685863 0.485889 0.127 Uiso 1 1 calc R U . . .
H6C H 1.027338 0.665061 0.541825 0.127 Uiso 1 1 calc R U . . .
C10 C 0.9179(3) 0.40261(14) 1.0787(2) 0.0803(8) Uani 1 1 d . . . . .
H10 H 0.978845 0.429588 1.121006 0.096 Uiso 1 1 calc R U . . .
C11 C 0.8768(4) 0.35619(15) 1.1410(2) 0.0863(9) Uani 1 1 d . . . . .
H11 H 0.909709 0.351780 1.225659 0.104 Uiso 1 1 calc R U . . .

loop_
_atom_site_aniso_label
_atom_site_aniso_U_11
_atom_site_aniso_U_22
_atom_site_aniso_U_33
_atom_site_aniso_U_23
_atom_site_aniso_U_13
_atom_site_aniso_U_12
Ni1 0.05848(18) 0.04466(16) 0.04996(15) 0.00217(12) 0.00435(11) -0.00402(14)
O1 0.0680(10) 0.0510(9) 0.0533(8) 0.0061(7) 0.0041(7) -0.0058(8)
O2 0.0720(10) 0.0444(8) 0.0567(8) 0.0013(7) 0.0012(7) -0.0141(8)
N1 0.0547(11) 0.0503(10) 0.0482(9) 0.0005(8) 0.0014(8) -0.0027(9)
N3 0.0612(11) 0.0493(10) 0.0535(10) 0.0039(8) 0.0056(8) -0.0005(9)
N2 0.0706(13) 0.0528(11) 0.0530(10) 0.0077(9) 0.0064(9) -0.0010(10)
N4 0.0782(10) 0.0572(9) 0.0582(8) -0.0053(6) -0.0033(7) -0.0124(8)
C5 0.0642(15) 0.0543(14) 0.0558(12) 0.0001(10) 0.0092(11) -0.0018(12)
C14 0.0645(15) 0.0446(12) 0.0657(14) 0.0047(10) 0.0077(11) -0.0015(11)
C1 0.0716(16) 0.0534(13) 0.0501(11) 0.0000(10) 0.0035(10) -0.0098(12)
C4 0.0667(15) 0.0493(14) 0.0644(13) -0.0073(10) 0.0035(11) -0.0010(11)
C16 0.0740(16) 0.0421(12) 0.0708(15) 0.0010(10) 0.0047(12) -0.0074(11)
C18 0.0619(14) 0.0477(12) 0.0564(12) -0.0067(10) 0.0036(10) -0.0016(11)
C19 0.0632(14) 0.0435(12) 0.0544(12) -0.0016(9) 0.0052(10) -0.0061(11)
C17 0.0722(16) 0.0462(13) 0.0680(14) -0.0079(11) 0.0004(12) -0.0107(12)
C20 0.0535(13) 0.0442(12) 0.0574(12) -0.0032(9) 0.0073(10) -0.0017(10)
C8 0.0523(13) 0.0587(14) 0.0535(12) 0.0033(10) 0.0112(10) 0.0115(11)
C7 0.0542(13) 0.0530(13) 0.0555(12) 0.0030(10) 0.0109(10) 0.0060(11)
C15 0.0600(14) 0.0433(12) 0.0590(12) -0.0015(9) 0.0051(10) -0.0030(11)
C13 0.0718(16) 0.0633(15) 0.0621(14) 0.0088(11) 0.0128(12) 0.0091(13)
C9 0.0666(15) 0.0671(16) 0.0624(14) 0.0042(11) 0.0057(12) 0.0055(13)
C3 0.0574(14) 0.0470(12) 0.0692(14) 0.0040(11) -0.0045(11) -0.0049(11)
C21 0.0688(16) 0.0607(15) 0.0650(14) -0.0070(11) -0.0034(12) -0.0058(13)
C2 0.0708(16) 0.0629(15) 0.0566(13) 0.0067(11) 0.0046(11) -0.0119(12)
C23 0.0782(10) 0.0573(9) 0.0582(8) -0.0053(6) -0.0033(7) -0.0123(8)
C12 0.093(2) 0.085(2) 0.0645(16) 0.0215(14) 0.0121(15) 0.0109(17)
C24 0.085(2) 0.0690(17) 0.0908(19) 0.0007(14) -0.0028(15) -0.0010(15)
C22 0.097(2) 0.0779(19) 0.0915(19) -0.0306(16) 0.0178(16) -0.0157(17)
C6 0.099(2) 0.0548(15) 0.099(2) 0.0042(14) 0.0026(17) -0.0183(15)
C10 0.0812(19) 0.095(2) 0.0624(15) -0.0037(14) -0.0031(14) 0.0007(17)
C11 0.091(2) 0.113(3) 0.0532(14) 0.0115(16) 0.0017(14) 0.013(2)

loop_
_atom_type_symbol
_atom_type_description
_atom_type_scat_dispersion_real
_atom_type_scat_dispersion_imag
_atom_type_scat_source
C C 0.0033 0.0016 'International Tables Vol C Tables 4.2.6.8 and 6.1.1.4'
H H 0.0000 0.0000 'International Tables Vol C Tables 4.2.6.8 and 6.1.1.4'
N N 0.0061 0.0033 'International Tables Vol C Tables 4.2.6.8 and 6.1.1.4'
Ni Ni 0.3393 1.1124 'International Tables Vol C Tables 4.2.6.8 and 6.1.1.4'
O O 0.0106 0.0060 'International Tables Vol C Tables 4.2.6.8 and 6.1.1.4'

loop_
_geom_angle_atom_site_label_1
_geom_angle_atom_site_label_2
_geom_angle_atom_site_label_3
_geom_angle
_geom_angle_site_symmetry_1
_geom_angle_site_symmetry_3
_geom_angle_publ_flag
O2 Ni1 N3 95.92(7) . . y
O2 Ni1 O1 178.68(7) . . y
N3 Ni1 O1 83.66(7) . . ?
O2 Ni1 N1 89.19(7) . . y
N3 Ni1 N1 174.88(8) . . ?
O1 Ni1 N1 91.22(7) . . ?
C7 O1 Ni1 110.57(14) . . ?
C20 O2 Ni1 127.19(13) . . ?
C5 N1 C1 116.93(19) . . ?
C5 N1 Ni1 121.08(15) . . ?
C1 N1 Ni1 121.95(15) . . ?
C14 N3 N2 117.20(18) . . ?
C14 N3 Ni1 127.19(16) . . ?
N2 N3 Ni1 115.61(14) . . ?
C7 N2 N3 107.35(17) . . ?
C18 N4 C23 121.32(18) . . ?
C18 N4 C21 121.6(2) . . ?
C23 N4 C21 117.07(19) . . ?
N1 C5 C4 122.9(2) . . ?
N1 C5 H5 118.6 . . ?
C4 C5 H5 118.6 . . ?
N3 C14 C15 124.0(2) . . ?
N3 C14 H14 118.0 . . ?
C15 C14 H14 118.0 . . ?
N1 C1 C2 122.9(2) . . ?
N1 C1 H1 118.6 . . ?
C2 C1 H1 118.6 . . ?
C5 C4 C3 120.4(2) . . ?
C5 C4 H4 119.8 . . ?
C3 C4 H4 119.8 . . ?
C17 C16 C15 123.4(2) . . ?
C17 C16 H16 118.3 . . ?
C15 C16 H16 118.3 . . ?
N4 C18 C19 121.5(2) . . ?
N4 C18 C17 121.23(19) . . ?
C19 C18 C17 117.2(2) . . ?
C20 C19 C18 123.0(2) . . ?
C20 C19 H19 118.5 . . ?
C18 C19 H19 118.5 . . ?
C16 C17 C18 120.3(2) . . ?
C16 C17 H17 119.8 . . ?
C18 C17 H17 119.8 . . ?
O2 C20 C19 117.86(19) . . ?
O2 C20 C15 122.82(19) . . ?
C19 C20 C15 119.31(19) . . ?
C9 C8 C13 118.3(2) . . ?
C9 C8 C7 120.3(2) . . ?
C13 C8 C7 121.4(2) . . ?
N2 C7 O1 122.80(19) . . ?
N2 C7 C8 119.3(2) . . ?
O1 C7 C8 117.9(2) . . ?
C14 C15 C16 120.6(2) . . ?
C14 C15 C20 122.6(2) . . ?
C16 C15 C20 116.7(2) . . ?
C12 C13 C8 120.6(3) . . ?
C12 C13 H13 119.7 . . ?
C8 C13 H13 119.7 . . ?
C10 C9 C8 120.8(2) . . ?
C10 C9 H9 119.6 . . ?
C8 C9 H9 119.6 . . ?
C4 C3 C2 116.7(2) . . ?
C4 C3 C6 121.9(2) . . ?
C2 C3 C6 121.3(2) . . ?
N4 C21 C22 112.9(2) . . ?
N4 C21 H21A 109.0 . . ?
C22 C21 H21A 109.0 . . ?
N4 C21 H21B 109.0 . . ?
C22 C21 H21B 109.0 . . ?
H21A C21 H21B 107.8 . . ?
C1 C2 C3 120.2(2) . . ?
C1 C2 H2 119.9 . . ?
C3 C2 H2 119.9 . . ?
N4 C23 C24 112.8(2) . . ?
N4 C23 H23A 109.0 . . ?
C24 C23 H23A 109.0 . . ?
N4 C23 H23B 109.0 . . ?
C24 C23 H23B 109.0 . . ?
H23A C23 H23B 107.8 . . ?
C13 C12 C11 120.5(3) . . ?
C13 C12 H12 119.7 . . ?
C11 C12 H12 119.7 . . ?
C23 C24 H24A 109.5 . . ?
C23 C24 H24B 109.5 . . ?
H24A C24 H24B 109.5 . . ?
C23 C24 H24C 109.5 . . ?
H24A C24 H24C 109.5 . . ?
H24B C24 H24C 109.5 . . ?
C21 C22 H22A 109.5 . . ?
C21 C22 H22B 109.5 . . ?
H22A C22 H22B 109.5 . . ?
C21 C22 H22C 109.5 . . ?
H22A C22 H22C 109.5 . . ?
H22B C22 H22C 109.5 . . ?
C3 C6 H6A 109.5 . . ?
C3 C6 H6B 109.5 . . ?
H6A C6 H6B 109.5 . . ?
C3 C6 H6C 109.5 . . ?
H6A C6 H6C 109.5 . . ?
H6B C6 H6C 109.5 . . ?
C11 C10 C9 119.8(3) . . ?
C11 C10 H10 120.1 . . ?
C9 C10 H10 120.1 . . ?
C12 C11 C10 119.9(2) . . ?
C12 C11 H11 120.0 . . ?
C10 C11 H11 120.0 . . ?

loop_
_geom_bond_atom_site_label_1
_geom_bond_atom_site_label_2
_geom_bond_distance
_geom_bond_site_symmetry_2
_geom_bond_publ_flag
Ni1 O2 1.8140(14) . y
Ni1 N3 1.8182(18) . ?
Ni1 O1 1.8454(14) . y
Ni1 N1 1.9167(18) . ?
O1 C7 1.306(3) . ?
O2 C20 1.319(2) . ?
N1 C5 1.341(3) . ?
N1 C1 1.342(3) . ?
N3 C14 1.301(3) . ?
N3 N2 1.404(2) . ?
N2 C7 1.305(3) . ?
N4 C18 1.369(3) . ?
N4 C23 1.459(3) . ?
N4 C21 1.462(3) . ?
C5 C4 1.369(3) . ?
C5 H5 0.9300 . ?
C14 C15 1.405(3) . ?
C14 H14 0.9300 . ?
C1 C2 1.368(3) . ?
C1 H1 0.9300 . ?
C4 C3 1.377(3) . ?
C4 H4 0.9300 . ?
C16 C17 1.346(3) . ?
C16 C15 1.419(3) . ?
C16 H16 0.9300 . ?
C18 C19 1.395(3) . ?
C18 C17 1.422(3) . ?
C19 C20 1.389(3) . ?
C19 H19 0.9300 . ?
C17 H17 0.9300 . ?
C20 C15 1.422(3) . ?
C8 C9 1.383(3) . ?
C8 C13 1.393(3) . ?
C8 C7 1.473(3) . ?
C13 C12 1.370(3) . ?
C13 H13 0.9300 . ?
C9 C10 1.383(3) . ?
C9 H9 0.9300 . ?
C3 C2 1.384(3) . ?
C3 C6 1.509(3) . ?
C21 C22 1.508(4) . ?
C21 H21A 0.9700 . ?
C21 H21B 0.9700 . ?
C2 H2 0.9300 . ?
C23 C24 1.492(4) . ?
C23 H23A 0.9700 . ?
C23 H23B 0.9700 . ?
C12 C11 1.371(4) . ?
C12 H12 0.9300 . ?
C24 H24A 0.9600 . ?
C24 H24B 0.9600 . ?
C24 H24C 0.9600 . ?
C22 H22A 0.9600 . ?
C22 H22B 0.9600 . ?
C22 H22C 0.9600 . ?
C6 H6A 0.9600 . ?
C6 H6B 0.9600 . ?
C6 H6C 0.9600 . ?
C10 C11 1.377(4) . ?
C10 H10 0.9300 . ?
C11 H11 0.9300 . ?

loop_
_geom_torsion_atom_site_label_1
_geom_torsion_atom_site_label_2
_geom_torsion_atom_site_label_3
_geom_torsion_atom_site_label_4
_geom_torsion
_geom_torsion_site_symmetry_1
_geom_torsion_site_symmetry_2
_geom_torsion_site_symmetry_3
_geom_torsion_site_symmetry_4
_geom_torsion_publ_flag
N3 Ni1 O1 C7 0.69(15) . . . . y
N1 Ni1 O1 C7 -179.25(15) . . . . y
N3 Ni1 O2 C20 5.23(19) . . . . y
N1 Ni1 O2 C20 -174.94(18) . . . . ?
O2 Ni1 N3 C14 -2.3(2) . . . . ?
O1 Ni1 N3 C14 178.9(2) . . . . ?
O2 Ni1 N3 N2 177.62(14) . . . . ?
O1 Ni1 N3 N2 -1.12(14) . . . . ?
C14 N3 N2 C7 -178.8(2) . . . . ?
Ni1 N3 N2 C7 1.3(2) . . . . ?
C1 N1 C5 C4 0.1(3) . . . . ?
Ni1 N1 C5 C4 177.79(18) . . . . ?
N2 N3 C14 C15 179.5(2) . . . . ?
Ni1 N3 C14 C15 -0.6(3) . . . . ?
C5 N1 C1 C2 0.5(3) . . . . ?
Ni1 N1 C1 C2 -177.14(19) . . . . ?
N1 C5 C4 C3 -0.1(4) . . . . ?
C23 N4 C18 C19 8.6(3) . . . . ?
C21 N4 C18 C19 -171.9(2) . . . . ?
C23 N4 C18 C17 -170.5(2) . . . . ?
C21 N4 C18 C17 8.9(4) . . . . ?
N4 C18 C19 C20 -179.9(2) . . . . ?
C17 C18 C19 C20 -0.8(3) . . . . ?
C15 C16 C17 C18 1.0(4) . . . . ?
N4 C18 C17 C16 179.1(2) . . . . ?
C19 C18 C17 C16 -0.1(4) . . . . ?
Ni1 O2 C20 C19 173.67(16) . . . . ?
Ni1 O2 C20 C15 -5.3(3) . . . . ?
C18 C19 C20 O2 -178.3(2) . . . . ?
C18 C19 C20 C15 0.7(3) . . . . ?
N3 N2 C7 O1 -0.7(3) . . . . ?
N3 N2 C7 C8 179.51(18) . . . . ?
Ni1 O1 C7 N2 -0.1(3) . . . . ?
Ni1 O1 C7 C8 179.64(15) . . . . ?
C9 C8 C7 N2 174.0(2) . . . . ?
C13 C8 C7 N2 -6.7(3) . . . . ?
C9 C8 C7 O1 -5.7(3) . . . . ?
C13 C8 C7 O1 173.5(2) . . . . ?
N3 C14 C15 C16 -176.0(2) . . . . ?
N3 C14 C15 C20 1.9(4) . . . . ?
C17 C16 C15 C14 177.0(2) . . . . ?
C17 C16 C15 C20 -1.0(4) . . . . ?
O2 C20 C15 C14 1.2(4) . . . . ?
C19 C20 C15 C14 -177.8(2) . . . . ?
O2 C20 C15 C16 179.1(2) . . . . ?
C19 C20 C15 C16 0.1(3) . . . . ?
C9 C8 C13 C12 -0.3(4) . . . . ?
C7 C8 C13 C12 -179.5(2) . . . . ?
C13 C8 C9 C10 0.8(4) . . . . ?
C7 C8 C9 C10 -179.9(2) . . . . ?
C5 C4 C3 C2 -0.5(4) . . . . ?
C5 C4 C3 C6 -179.5(2) . . . . ?
C18 N4 C21 C22 -89.9(3) . . . . ?
C23 N4 C21 C22 89.6(3) . . . . ?
N1 C1 C2 C3 -1.2(4) . . . . ?
C4 C3 C2 C1 1.1(4) . . . . ?
C6 C3 C2 C1 -179.9(2) . . . . ?
C18 N4 C23 C24 -87.8(3) . . . . ?
C21 N4 C23 C24 92.8(3) . . . . ?
C8 C13 C12 C11 -0.4(4) . . . . ?
C8 C9 C10 C11 -0.8(4) . . . . ?
C13 C12 C11 C10 0.4(5) . . . . ?
C9 C10 C11 C12 0.2(4) . . . . ?
